data_7203741
loop_
_publ_author_name
'Kubo, Kanji'
'Mori, Akira'

_publ_section_title
;
 PET fluoroionophores for Zn2+ and Cu2+: complexation and fluorescence
 behavior of anthracene derivatives having diethylamine,
 N-methylpiperazine and N,N-bis(2-picolyl)amine units
;
_journal_issue 27-28
_journal_name_full 'Journal of Materials Chemistry'
_journal_page_first 2902
_journal_paper_doi 10.1039/b501361e
_journal_volume 15
_journal_year 2005
_chemical_formula_moiety 'C40 H36 Cl4 N6 Zn2 '
_chemical_formula_sum 'C40 H36 Cl4 N6 Zn2'
_chemical_formula_weight 873.34
_space_group_IT_number 14
_symmetry_cell_setting monoclinic
_symmetry_Int_Tables_number 14
_symmetry_space_group_name_Hall '-P 2yn'
_symmetry_space_group_name_H-M 'P 1 21/n 1'
_cell_angle_alpha 90
_cell_angle_beta 101.67(1)
_cell_angle_gamma 90
_cell_formula_units_Z 2
_cell_length_a 10.283(2)
_cell_length_b 14.730(3)
_cell_length_c 12.818(2)
_cell_measurement_reflns_used 20114
_cell_measurement_temperature 173.1
_cell_measurement_theta_max 71.7
_cell_measurement_theta_min 3.0
_cell_volume 1901.4(6)
_computing_cell_refinement PROCESS-AUTO
_computing_data_collection PROCESS-AUTO
_computing_data_reduction CrystalStructure
_computing_publication_material 'CrystalStructure 3.6.0'
_computing_structure_refinement SHELXL
_computing_structure_solution SHELXS97
_diffrn_detector_area_resol_mean 10.00
_diffrn_measured_fraction_theta_full 0.9784
_diffrn_measured_fraction_theta_max 0.9784
_diffrn_measurement_device_type 'Rigaku RAXIS-RAPID'
_diffrn_measurement_method \w
_diffrn_radiation_type 'Cu K\a'
_diffrn_radiation_wavelength 1.5419
_diffrn_reflns_av_R_equivalents 0.123
_diffrn_reflns_limit_h_max 12
_diffrn_reflns_limit_h_min -12
_diffrn_reflns_limit_k_max 17
_diffrn_reflns_limit_k_min -17
_diffrn_reflns_limit_l_max 15
_diffrn_reflns_limit_l_min -15
_diffrn_reflns_number 20466
_diffrn_reflns_theta_full 68.25
_diffrn_reflns_theta_max 68.25
_exptl_absorpt_coefficient_mu 4.438
_exptl_absorpt_correction_T_max 0.264
_exptl_absorpt_correction_T_min 0.057
_exptl_absorpt_correction_type numerical
_exptl_absorpt_process_details
;
Higashi, T. (1999). Program for Absorption Correction.
Rigaku Corporation, Tokyo, Japan.
;
_exptl_crystal_colour yellow
_exptl_crystal_density_diffrn 1.525
_exptl_crystal_density_method 'not measured'
_exptl_crystal_description prism
_exptl_crystal_F_000 892.00
_exptl_crystal_size_max 0.38
_exptl_crystal_size_mid 0.34
_exptl_crystal_size_min 0.30
_refine_diff_density_max 0.69
_refine_diff_density_min -0.56
_refine_ls_extinction_method none
_refine_ls_goodness_of_fit_ref 1.087
_refine_ls_hydrogen_treatment refall
_refine_ls_number_parameters 237
_refine_ls_number_reflns 3426
_refine_ls_R_factor_gt 0.0440
_refine_ls_shift/su_max 0.0010
_refine_ls_structure_factor_coef Fsqd
_refine_ls_weighting_details 'w = 1/[\s^2^(Fo^2^)+(0.0211P)^2^+0.8187P] where P=(Fo^2^+2Fc^2^)/3'
_refine_ls_weighting_scheme calc
_refine_ls_wR_factor_ref 0.1130
_reflns_number_gt 2616
_reflns_number_total 3426
_reflns_threshold_expression F^2^>2.0\s(F^2^)
_cod_data_source_file b501361e.txt
_cod_data_source_block '_2cZn'
_cod_original_cell_volume 1901.4(7)
_cod_original_formula_sum 'C40 H36 Cl4 N6 Zn2 '
_cod_database_code 7203741

loop_
_symmetry_equiv_pos_site_id
_symmetry_equiv_pos_as_xyz
1 +X,+Y,+Z
2 1/2-X,1/2+Y,1/2-Z
3 -X,-Y,-Z
4 1/2+X,1/2-Y,1/2+Z

loop_
_atom_site_label
_atom_site_type_symbol
_atom_site_fract_x
_atom_site_fract_y
_atom_site_fract_z
_atom_site_U_iso_or_equiv
_atom_site_adp_type
_atom_site_occupancy
_atom_site_symmetry_multiplicity
_atom_site_calc_flag
_atom_site_refinement_flags
_atom_site_disorder_assembly
_atom_site_disorder_group
Zn(1) Zn 0.19655(3) 0.78442(2) 0.77721(2) 0.0290(2) Uani 1.00 1 d . . .
Cl(1) Cl 0.39598(7) 0.71028(4) 0.81878(5) 0.0358(2) Uani 1.00 1 d . . .
Cl(2) Cl 0.03573(7) 0.69245(4) 0.68533(5) 0.0405(2) Uani 1.00 1 d . . .
N(1) N 0.2683(2) 0.9275(1) 0.8546(1) 0.0264(5) Uani 1.00 1 d . . .
N(2) N 0.1490(2) 0.7833(1) 0.9285(2) 0.0316(5) Uani 1.00 1 d . . .
N(3) N 0.2181(2) 0.8717(1) 0.6490(1) 0.0332(5) Uani 1.00 1 d . . .
C(1) C 0.2657(3) 1.1458(2) 1.1557(2) 0.0431(7) Uani 1.00 1 d . . .
C(2) C 0.2362(3) 1.1059(2) 1.0578(2) 0.0373(6) Uani 1.00 1 d . . .
C(3) C 0.1193(2) 1.0512(2) 1.0266(2) 0.0286(5) Uani 1.00 1 d . . .
C(4) C 0.0875(3) 1.0072(2) 0.9270(2) 0.0288(6) Uani 1.00 1 d . . .
C(5) C -0.0320(3) 0.9582(2) 0.8991(2) 0.0294(6) Uani 1.00 1 d . . .
C(6) C -0.0702(3) 0.9146(2) 0.7975(2) 0.0345(6) Uani 1.00 1 d . . .
C(7) C -0.1823(3) 0.8653(2) 0.7710(2) 0.0408(7) Uani 1.00 1 d . . .
C(8) C 0.1830(3) 1.0106(2) 0.8511(2) 0.0313(6) Uani 1.00 1 d . . .
C(9) C 0.3236(3) 0.8960(2) 0.9636(2) 0.0286(6) Uani 1.00 1 d . . .
C(10) C 0.3699(3) 0.9461(2) 0.7913(2) 0.0300(6) Uani 1.00 1 d . . .
C(11) C 0.2207(3) 0.8391(2) 1.0016(2) 0.0302(6) Uani 1.00 1 d . . .
C(12) C 0.1971(3) 0.8446(2) 1.1046(2) 0.0378(7) Uani 1.00 1 d . . .
C(13) C 0.0960(3) 0.7944(2) 1.1308(2) 0.0456(8) Uani 1.00 1 d . . .
C(14) C 0.0219(3) 0.7379(2) 1.0557(3) 0.0462(8) Uani 1.00 1 d . . .
C(15) C 0.0518(3) 0.7333(2) 0.9556(2) 0.0384(7) Uani 1.00 1 d . . .
C(16) C 0.3057(3) 0.9397(2) 0.6747(2) 0.0326(6) Uani 1.00 1 d . . .
C(17) C 0.3331(3) 0.9998(2) 0.5995(2) 0.0512(9) Uani 1.00 1 d . . .
C(18) C 0.2691(4) 0.9885(2) 0.4946(2) 0.072(1) Uani 1.00 1 d . . .
C(19) C 0.1796(4) 0.9194(2) 0.4682(2) 0.063(1) Uani 1.00 1 d . . .
C(20) C 0.1566(3) 0.8617(2) 0.5470(2) 0.0444(7) Uani 1.00 1 d . . .
H(1) H 0.3421 1.1808 1.1741 0.052 Uiso 1.00 1 c R . .
H(2) H 0.2928 1.1143 1.0105 0.045 Uiso 1.00 1 c R . .
H(3) H -0.0156 0.9205 0.7483 0.041 Uiso 1.00 1 c R . .
H(4) H -0.2045 0.8385 0.7040 0.049 Uiso 1.00 1 c R . .
H(5) H 0.1325 1.0184 0.7791 0.038 Uiso 1.00 1 c R . .
H(6) H 0.2400 1.0633 0.8682 0.038 Uiso 1.00 1 c R . .
H(7) H 0.3474 0.9477 1.0105 0.034 Uiso 1.00 1 c R . .
H(8) H 0.4030 0.8603 0.9642 0.034 Uiso 1.00 1 c R . .
H(9) H 0.4414 0.9023 0.8084 0.036 Uiso 1.00 1 c R . .
H(10) H 0.4067 1.0063 0.8075 0.036 Uiso 1.00 1 c R . .
H(11) H 0.2492 0.8817 1.1551 0.045 Uiso 1.00 1 c R . .
H(12) H 0.0775 0.7984 1.1987 0.055 Uiso 1.00 1 c R . .
H(13) H -0.0470 0.7035 1.0723 0.055 Uiso 1.00 1 c R . .
H(14) H 0.0031 0.6944 0.9054 0.046 Uiso 1.00 1 c R . .
H(15) H 0.3932 1.0470 0.6190 0.061 Uiso 1.00 1 c R . .
H(16) H 0.2868 1.0276 0.4422 0.086 Uiso 1.00 1 c R . .
H(17) H 0.1350 0.9115 0.3981 0.076 Uiso 1.00 1 c R . .
H(18) H 0.0964 0.8144 0.5289 0.053 Uiso 1.00 1 c R . .

loop_
_atom_site_aniso_label
_atom_site_aniso_U_11
_atom_site_aniso_U_22
_atom_site_aniso_U_33
_atom_site_aniso_U_12
_atom_site_aniso_U_13
_atom_site_aniso_U_23
Zn(1) 0.0309(3) 0.0255(2) 0.0318(2) -0.0006(1) 0.0091(2) -0.0015(1)
Cl(1) 0.0335(4) 0.0342(4) 0.0416(4) 0.0054(3) 0.0120(3) -0.0035(2)
Cl(2) 0.0382(5) 0.0315(4) 0.0490(4) -0.0044(3) 0.0024(3) -0.0056(3)
N(1) 0.028(1) 0.026(1) 0.028(1) 0.0026(9) 0.0101(9) 0.0023(8)
N(2) 0.032(1) 0.024(1) 0.042(1) 0.0032(9) 0.015(1) 0.0039(8)
N(3) 0.040(1) 0.029(1) 0.031(1) 0.001(1) 0.0084(9) -0.0011(8)
C(1) 0.029(2) 0.039(2) 0.059(2) -0.002(1) 0.003(1) -0.016(1)
C(2) 0.028(2) 0.034(1) 0.052(2) 0.003(1) 0.014(1) -0.009(1)
C(3) 0.027(1) 0.021(1) 0.038(1) 0.005(1) 0.008(1) -0.003(1)
C(4) 0.029(2) 0.022(1) 0.035(1) 0.006(1) 0.009(1) 0.002(1)
C(5) 0.029(1) 0.023(1) 0.035(1) 0.007(1) 0.004(1) -0.002(1)
C(6) 0.035(2) 0.034(1) 0.034(1) 0.010(1) 0.006(1) -0.004(1)
C(7) 0.039(2) 0.037(1) 0.044(1) 0.005(1) 0.001(1) -0.014(1)
C(8) 0.036(2) 0.026(1) 0.034(1) 0.005(1) 0.011(1) 0.002(1)
C(9) 0.030(1) 0.030(1) 0.026(1) 0.004(1) 0.004(1) -0.0016(9)
C(10) 0.031(1) 0.028(1) 0.033(1) -0.003(1) 0.012(1) -0.002(1)
C(11) 0.031(1) 0.030(1) 0.031(1) 0.010(1) 0.010(1) 0.006(1)
C(12) 0.041(2) 0.043(2) 0.032(1) 0.017(1) 0.014(1) 0.008(1)
C(13) 0.052(2) 0.047(2) 0.044(2) 0.018(2) 0.026(2) 0.020(1)
C(14) 0.042(2) 0.039(2) 0.067(2) 0.009(2) 0.032(2) 0.023(1)
C(15) 0.036(2) 0.028(1) 0.056(2) 0.004(1) 0.020(1) 0.008(1)
C(16) 0.041(2) 0.029(1) 0.032(1) -0.001(1) 0.015(1) -0.001(1)
C(17) 0.072(2) 0.041(2) 0.043(2) -0.014(2) 0.017(2) 0.005(1)
C(18) 0.116(4) 0.061(2) 0.038(2) -0.026(2) 0.015(2) 0.014(2)
C(19) 0.094(3) 0.062(2) 0.031(1) -0.009(2) 0.004(2) 0.005(1)
C(20) 0.056(2) 0.042(2) 0.034(1) -0.002(2) 0.007(1) -0.003(1)

loop_
_atom_type_symbol
_atom_type_description
_atom_type_scat_dispersion_real
_atom_type_scat_dispersion_imag
_atom_type_scat_source
C C 0.018 0.009
;
International Tables for Crystallography
(1992, Vol. C, Tables 4.2.6.8 and 6.1.1.4)
;
H H 0.000 0.000
;
International Tables for Crystallography
(1992, Vol. C, Table 6.1.1.4)
;
N N 0.031 0.018
;
International Tables for Crystallography
(1992, Vol. C, Tables 4.2.6.8 and 6.1.1.4)
;
Zn Zn -1.549 0.678
;
International Tables for Crystallography
(1992, Vol. C, Tables 4.2.6.8 and 6.1.1.4)
;
Cl Cl 0.364 0.702
;
International Tables for Crystallography
(1992, Vol. C, Tables 4.2.6.8 and 6.1.1.4)
;

loop_
_geom_angle_atom_site_label_1
_geom_angle_atom_site_label_2
_geom_angle_atom_site_label_3
_geom_angle
_geom_angle_publ_flag
_geom_angle_site_symmetry_1
_geom_angle_site_symmetry_2
_geom_angle_site_symmetry_3
Cl(2) Zn(1) Cl(1) 111.09(3) ? . . .
N(1) Zn(1) Cl(1) 97.90(5) ? . . .
N(2) Zn(1) Cl(1) 98.45(6) ? . . .
N(3) Zn(1) Cl(1) 103.84(6) ? . . .
N(1) Zn(1) Cl(2) 151.00(5) ? . . .
N(2) Zn(1) Cl(2) 101.16(6) ? . . .
N(3) Zn(1) Cl(2) 97.92(6) ? . . .
N(2) Zn(1) N(1) 74.44(7) ? . . .
N(3) Zn(1) N(1) 73.51(7) ? . . .
Zn(1) N(1) C(8) 125.4(1) ? . . .
Zn(1) N(1) C(9) 98.3(1) ? . . .
Zn(1) N(1) C(10) 97.4(1) ? . . .
N(3) Zn(1) N(2) 142.97(8) ? . . .
Zn(1) N(2) C(11) 116.2(2) ? . . .
Zn(1) N(2) C(15) 124.7(2) ? . . .
Zn(1) N(3) C(16) 115.4(1) ? . . .
Zn(1) N(3) C(20) 125.7(2) ? . . .
C(9) N(1) C(8) 113.3(2) ? . . .
C(10) N(1) C(8) 107.9(2) ? . . .
N(1) C(8) C(4) 113.8(2) ? . . .
C(10) N(1) C(9) 113.6(2) ? . . .
N(1) C(9) C(11) 108.7(2) ? . . .
N(1) C(10) C(16) 108.5(2) ? . . .
N(2) C(11) C(9) 115.8(2) ? . . .
C(15) N(2) C(11) 119.0(2) ? . . .
N(2) C(11) C(12) 121.2(3) ? . . .
N(2) C(15) C(14) 122.1(3) ? . . .
N(3) C(16) C(10) 115.2(2) ? . . .
C(20) N(3) C(16) 118.8(2) ? . . .
N(3) C(16) C(17) 121.9(2) ? . . .
N(3) C(20) C(19) 122.1(3) ? . . .
C(1) C(2) C(3) 121.1(3) ? . . .
C(2) C(3) C(4) 122.6(2) ? . . .
C(3) C(4) C(8) 120.2(2) ? . . .
C(3) C(4) C(5) 119.7(2) ? . . .
C(4) C(5) C(6) 121.6(2) ? . . .
C(8) C(4) C(5) 120.0(2) ? . . .
C(5) C(6) C(7) 122.3(3) ? . . .
C(9) C(11) C(12) 122.9(2) ? . . .
C(10) C(16) C(17) 122.8(2) ? . . .
C(11) C(12) C(13) 119.2(2) ? . . .
C(12) C(13) C(14) 119.6(3) ? . . .
C(13) C(14) C(15) 118.9(3) ? . . .
C(16) C(17) C(18) 118.6(3) ? . . .
C(17) C(18) C(19) 119.6(3) ? . . .
C(18) C(19) C(20) 119.0(3) ? . . .
N(1) C(8) H(5) 108.7925 ? . . .
N(1) C(8) H(6) 108.7965 ? . . .
N(1) C(9) H(8) 109.9553 ? . . .
N(1) C(9) H(7) 109.9533 ? . . .
N(1) C(10) H(9) 109.9935 ? . . .
N(1) C(10) H(10) 109.9867 ? . . .
N(2) C(15) H(14) 118.9374 ? . . .
N(3) C(20) H(18) 118.9751 ? . . .
C(1) C(2) H(2) 119.4448 ? . . .
H(1) C(1) C(2) 119.5346 ? . . .
H(2) C(2) C(3) 119.4407 ? . . .
C(4) C(8) H(5) 108.7889 ? . . .
C(4) C(8) H(6) 108.7926 ? . . .
C(5) C(6) H(3) 118.8473 ? . . .
H(3) C(6) C(7) 118.8499 ? . . .
C(6) C(7) H(4) 119.9707 ? . . .
H(6) C(8) H(5) 107.6656 ? . . .
H(8) C(9) C(11) 109.9483 ? . . .
H(7) C(9) C(11) 109.9523 ? . . .
H(8) C(9) H(7) 108.3393 ? . . .
H(9) C(10) C(16) 109.9823 ? . . .
H(10) C(10) C(16) 109.9765 ? . . .
H(10) C(10) H(9) 108.3627 ? . . .
C(11) C(12) H(11) 120.4074 ? . . .
H(11) C(12) C(13) 120.4235 ? . . .
C(12) C(13) H(12) 120.2093 ? . . .
C(13) C(14) H(13) 120.5687 ? . . .
H(12) C(13) C(14) 120.2227 ? . . .
C(14) C(15) H(14) 118.9449 ? . . .
H(13) C(14) C(15) 120.5628 ? . . .
C(16) C(17) H(15) 120.7195 ? . . .
H(15) C(17) C(18) 120.7128 ? . . .
C(17) C(18) H(16) 120.2053 ? . . .
C(18) C(19) H(17) 120.4952 ? . . .
H(16) C(18) C(19) 120.2010 ? . . .
C(19) C(20) H(18) 118.9637 ? . . .
H(17) C(19) C(20) 120.5050 ? . . .

loop_
_geom_bond_atom_site_label_1
_geom_bond_atom_site_label_2
_geom_bond_distance
_geom_bond_publ_flag
_geom_bond_site_symmetry_1
_geom_bond_site_symmetry_2
Zn(1) Cl(1) 2.2891(7) ? . .
Zn(1) Cl(2) 2.2735(7) ? . .
Zn(1) N(1) 2.382(2) ? . .
Zn(1) N(2) 2.093(2) ? . .
Zn(1) N(3) 2.134(2) ? . .
N(1) C(8) 1.502(3) ? . .
N(1) C(9) 1.473(3) ? . .
N(1) C(10) 1.472(3) ? . .
N(2) C(11) 1.348(3) ? . .
N(2) C(15) 1.343(4) ? . .
N(3) C(16) 1.343(3) ? . .
N(3) C(20) 1.339(3) ? . .
C(1) C(2) 1.363(4) ? . .
C(2) C(3) 1.435(4) ? . .
C(3) C(4) 1.411(3) ? . .
C(4) C(5) 1.407(3) ? . .
C(4) C(8) 1.516(4) ? . .
C(5) C(6) 1.434(3) ? . .
C(6) C(7) 1.347(4) ? . .
C(9) C(11) 1.506(4) ? . .
C(10) C(16) 1.510(3) ? . .
C(11) C(12) 1.393(4) ? . .
C(12) C(13) 1.371(5) ? . .
C(13) C(14) 1.379(4) ? . .
C(14) C(15) 1.380(5) ? . .
C(16) C(17) 1.379(4) ? . .
C(17) C(16) 1.379(4) ? . .
C(17) C(18) 1.383(4) ? . .
C(18) C(17) 1.383(4) ? . .
C(18) C(19) 1.368(5) ? . .
C(19) C(20) 1.377(4) ? . .
C(1) H(1) 0.9300 ? . .
C(2) H(2) 0.9301 ? . .
C(6) H(3) 0.9300 ? . .
C(7) H(4) 0.9300 ? . .
C(8) H(5) 0.9700 ? . .
C(8) H(6) 0.9700 ? . .
C(9) H(7) 0.9700 ? . .
C(9) H(8) 0.9701 ? . .
C(10) H(9) 0.9700 ? . .
C(10) H(10) 0.9701 ? . .
C(12) H(11) 0.9300 ? . .
C(13) H(12) 0.9300 ? . .
C(14) H(13) 0.9300 ? . .
C(15) H(14) 0.9300 ? . .
C(17) H(15) 0.9300 ? . .
C(18) H(16) 0.9300 ? . .
C(19) H(17) 0.9300 ? . .
C(20) H(18) 0.9300 ? . .
H(15) C(17) 0.9300 ? . .

loop_
_geom_contact_atom_site_label_1
_geom_contact_atom_site_label_2
_geom_contact_distance
_geom_contact_publ_flag
_geom_contact_site_symmetry_1
_geom_contact_site_symmetry_2
Zn(1) C(6) 3.399(3) ? . .
Zn(1) C(8) 3.475(3) ? . .
Zn(1) C(9) 2.975(2) ? . .
Zn(1) C(10) 2.958(3) ? . .
Zn(1) C(11) 2.949(2) ? . .
Zn(1) C(15) 3.064(3) ? . .
Zn(1) C(16) 2.969(3) ? . .
Zn(1) C(20) 3.111(3) ? . .
Cl(1) N(1) 3.523(2) ? . .
Cl(1) N(2) 3.321(3) ? . .
Cl(1) N(3) 3.482(2) ? . .
Cl(1) C(9) 3.470(2) ? . .
Cl(1) C(10) 3.496(3) ? . .
Cl(1) C(13) 3.471(4) ? . 56404
Cl(2) N(2) 3.375(2) ? . .
Cl(2) N(3) 3.325(2) ? . .
Cl(2) C(9) 3.468(2) ? . 46404
Cl(2) C(12) 3.470(3) ? . 46404
Cl(2) C(15) 3.487(3) ? . .
Cl(2) C(20) 3.434(3) ? . .
N(1) N(2) 2.717(3) ? . .
N(1) N(3) 2.709(3) ? . .
N(1) C(3) 3.449(3) ? . .
N(1) C(4) 2.529(3) ? . .
N(1) C(5) 3.284(3) ? . .
N(1) C(6) 3.414(3) ? . .
N(1) C(11) 2.420(3) ? . .
N(1) C(16) 2.421(3) ? . .
N(2) C(4) 3.357(3) ? . .
N(2) C(5) 3.156(3) ? . .
N(2) C(6) 3.178(3) ? . .
N(2) C(8) 3.529(3) ? . .
N(2) C(9) 2.419(3) ? . .
N(2) C(12) 2.389(3) ? . .
N(2) C(13) 2.761(4) ? . .
N(2) C(14) 2.383(4) ? . .
N(3) C(8) 3.378(3) ? . .
N(3) C(10) 2.411(3) ? . .
N(3) C(17) 2.380(4) ? . .
N(3) C(18) 2.752(4) ? . .
N(3) C(19) 2.376(4) ? . .
C(1) C(3) 2.436(4) ? . .
C(2) C(4) 2.495(3) ? . .
C(2) C(8) 2.950(4) ? . .
C(2) C(9) 3.502(4) ? . .
C(3) C(5) 2.437(3) ? . .
C(3) C(8) 2.538(4) ? . .
C(3) C(9) 3.313(4) ? . .
C(3) C(11) 3.329(3) ? . .
C(3) C(12) 3.253(4) ? . .
C(4) C(6) 2.481(3) ? . .
C(4) C(9) 2.887(3) ? . .
C(4) C(11) 2.896(3) ? . .
C(4) C(12) 3.340(3) ? . .
C(5) C(7) 2.436(3) ? . .
C(5) C(8) 2.533(4) ? . .
C(5) C(11) 3.189(3) ? . .
C(5) C(12) 3.575(3) ? . .
C(5) C(15) 3.463(4) ? . .
C(6) C(8) 2.920(4) ? . .
C(6) C(15) 3.432(4) ? . .
C(7) C(13) 3.507(4) ? . 46404
C(7) C(15) 3.587(4) ? . .
C(8) C(9) 2.485(3) ? . .
C(8) C(10) 2.404(4) ? . .
C(8) C(11) 3.154(3) ? . .
C(8) C(16) 2.993(4) ? . .
C(9) Cl(2) 3.468(2) ? . 56504
C(9) C(10) 2.464(3) ? . .
C(9) C(12) 2.547(4) ? . .
C(10) C(17) 2.537(4) ? . .
C(11) C(13) 2.384(4) ? . .
C(11) C(14) 2.731(4) ? . .
C(11) C(15) 2.319(4) ? . .
C(12) Cl(2) 3.470(3) ? . 56504
C(12) C(14) 2.376(4) ? . .
C(12) C(15) 2.722(4) ? . .
C(13) Cl(1) 3.471(4) ? . 46504
C(13) C(7) 3.507(4) ? . 56504
C(13) C(15) 2.376(4) ? . .
C(16) C(18) 2.374(4) ? . .
C(16) C(19) 2.718(4) ? . .
C(16) C(20) 2.309(4) ? . .
C(17) N(3) 2.380(4) ? . .
C(17) C(10) 2.537(4) ? . .
C(17) C(19) 2.377(4) ? . .
C(17) C(20) 2.718(4) ? . .
C(18) C(20) 2.365(5) ? . .
C(19) C(17) 2.377(4) ? . .
C(20) C(17) 2.718(4) ? . .
Zn(1) H(3) 2.9303 ? . .
Zn(1) H(5) 3.5105 ? . .
Zn(1) H(8) 3.0728 ? . .
Zn(1) H(9) 3.0176 ? . .
Zn(1) H(14) 3.1206 ? . .
Zn(1) H(18) 3.1712 ? . .
Cl(1) H(5) 3.0817 ? . 54602
Cl(1) H(6) 3.3220 ? . 54602
Cl(1) H(8) 2.8822 ? . .
Cl(1) H(9) 2.8736 ? . .
Cl(1) H(12) 2.6514 ? . 56404
Cl(1) H(13) 3.5625 ? . 56404
Cl(1) H(17) 3.0465 ? . 56504
Cl(1) H(18) 3.0643 ? . 56504
Cl(2) H(2) 3.5392 ? . 54602
Cl(2) H(3) 3.5196 ? . .
Cl(2) H(4) 3.3212 ? . .
Cl(2) H(6) 3.1701 ? . 54602
Cl(2) H(7) 3.3583 ? . 46404
Cl(2) H(8) 2.9890 ? . 46404
Cl(2) H(10) 2.8028 ? . 54602
Cl(2) H(11) 3.0923 ? . 46404
Cl(2) H(14) 2.9073 ? . .
Cl(2) H(15) 3.2673 ? . 54602
Cl(2) H(18) 2.8530 ? . .
N(1) H(2) 3.3794 ? . .
N(1) H(3) 2.9634 ? . .
N(1) H(5) 2.0337 ? . .
N(1) H(6) 2.0337 ? . .
N(1) H(7) 2.0209 ? . .
N(1) H(8) 2.0210 ? . .
N(1) H(9) 2.0206 ? . .
N(1) H(10) 2.0206 ? . .
N(2) H(3) 3.2708 ? . .
N(2) H(7) 3.2027 ? . .
N(2) H(8) 2.7987 ? . .
N(2) H(11) 3.2230 ? . .
N(2) H(13) 3.2165 ? . .
N(2) H(14) 1.9689 ? . .
N(2) H(15) 3.5459 ? . 54602
N(3) H(3) 3.0246 ? . .
N(3) H(5) 2.9707 ? . .
N(3) H(9) 2.7850 ? . .
N(3) H(10) 3.1978 ? . .
N(3) H(13) 2.9983 ? . 56404
N(3) H(15) 3.2150 ? . .
N(3) H(17) 3.2096 ? . .
N(3) H(18) 1.9661 ? . .
C(1) H(2) 1.9918 ? . .
C(2) H(1) 1.9927 ? . .
C(2) H(6) 2.5179 ? . .
C(2) H(7) 2.7180 ? . .
C(2) H(11) 3.5225 ? . .
C(3) H(1) 3.2738 ? . .
C(3) H(2) 2.0580 ? . .
C(3) H(5) 3.2384 ? . .
C(3) H(6) 2.5908 ? . .
C(3) H(7) 2.8395 ? . .
C(3) H(11) 3.1366 ? . .
C(4) H(2) 2.6783 ? . .
C(4) H(3) 2.6488 ? . .
C(4) H(5) 2.0459 ? . .
C(4) H(6) 2.0459 ? . .
C(4) H(7) 2.8102 ? . .
C(4) H(11) 3.5726 ? . .
C(5) H(3) 2.0514 ? . .
C(5) H(4) 3.2737 ? . .
C(5) H(5) 2.6582 ? . .
C(5) H(6) 3.2900 ? . .
C(6) H(4) 1.9827 ? . .
C(6) H(5) 2.6339 ? . .
C(6) H(14) 3.5468 ? . .
C(7) H(3) 1.9718 ? . .
C(7) H(12) 3.4419 ? . 46404
C(7) H(14) 3.4077 ? . .
C(8) H(2) 2.6157 ? . .
C(8) H(3) 2.5653 ? . .
C(8) H(7) 2.5479 ? . .
C(8) H(8) 3.2859 ? . .
C(8) H(9) 3.2401 ? . .
C(8) H(10) 2.4751 ? . .
C(9) H(2) 3.2978 ? . .
C(9) H(5) 3.2902 ? . .
C(9) H(6) 2.8067 ? . .
C(9) H(9) 2.5314 ? . .
C(9) H(10) 2.8399 ? . .
C(9) H(11) 2.7228 ? . .
C(10) H(5) 2.6391 ? . .
C(10) H(6) 2.5034 ? . .
C(10) H(7) 2.8654 ? . .
C(10) H(8) 2.5140 ? . .
C(10) H(15) 2.7129 ? . .
C(11) H(7) 2.0506 ? . .
C(11) H(8) 2.0506 ? . .
C(11) H(11) 2.0289 ? . .
C(11) H(12) 3.2281 ? . .
C(11) H(14) 3.1558 ? . .
C(12) H(4) 3.0656 ? . 56504
C(12) H(7) 2.6281 ? . .
C(12) H(8) 3.0531 ? . .
C(12) H(12) 2.0071 ? . .
C(12) H(13) 3.2197 ? . .
C(13) H(4) 2.8536 ? . 56504
C(13) H(11) 2.0092 ? . .
C(13) H(13) 2.0174 ? . .
C(13) H(14) 3.2117 ? . .
C(14) H(4) 3.2602 ? . 56504
C(14) H(11) 3.2198 ? . .
C(14) H(12) 2.0141 ? . .
C(14) H(14) 2.0032 ? . .
C(15) H(12) 3.2196 ? . .
C(15) H(13) 2.0188 ? . .
C(15) H(15) 2.9979 ? . 54602
C(15) H(16) 3.5734 ? . 54602
C(16) H(5) 2.6977 ? . .
C(16) H(6) 3.2565 ? . .
C(16) H(9) 2.0549 ? . .
C(16) H(10) 2.0549 ? . .
C(16) H(13) 3.0444 ? . 56404
C(16) H(15) 2.0187 ? . .
C(16) H(16) 3.2181 ? . .
C(16) H(18) 3.1468 ? . .
C(17) H(5) 3.3987 ? . .
C(17) H(9) 3.0445 ? . .
C(17) H(10) 2.6212 ? . .
C(17) H(13) 3.2841 ? . 56404
C(17) H(14) 3.3309 ? . 55602
C(17) H(16) 2.0175 ? . .
C(17) H(17) 3.2217 ? . .
C(18) H(13) 3.4354 ? . 56404
C(18) H(15) 2.0224 ? . .
C(18) H(17) 2.0070 ? . .
C(18) H(18) 3.2003 ? . .
C(19) H(13) 3.3823 ? . 56404
C(19) H(15) 3.2209 ? . .
C(19) H(16) 2.0041 ? . .
C(19) H(18) 1.9999 ? . .
C(20) H(3) 3.5194 ? . .
C(20) H(13) 3.1497 ? . 56404
C(20) H(16) 3.2089 ? . .
C(20) H(17) 2.0148 ? . .
H(2) Cl(2) 3.5392 ? . 55602
H(4) C(12) 3.0656 ? . 46404
H(4) C(13) 2.8536 ? . 46404
H(4) C(14) 3.2602 ? . 46404
H(5) Cl(1) 3.0817 ? . 55602
H(5) C(17) 3.3987 ? . .
H(6) Cl(1) 3.3220 ? . 55602
H(6) Cl(2) 3.1701 ? . 55602
H(7) Cl(2) 3.3583 ? . 56504
H(8) Cl(2) 2.9890 ? . 56504
H(9) C(17) 3.0445 ? . .
H(10) Cl(2) 2.8028 ? . 55602
H(10) C(17) 2.6212 ? . .
H(11) Cl(2) 3.0923 ? . 56504
H(12) Cl(1) 2.6514 ? . 46504
H(12) C(7) 3.4419 ? . 56504
H(13) Cl(1) 3.5625 ? . 46504
H(13) N(3) 2.9983 ? . 46504
H(13) C(16) 3.0444 ? . 46504
H(13) C(17) 3.2841 ? . 46504
H(13) C(18) 3.4354 ? . 46504
H(13) C(19) 3.3823 ? . 46504
H(13) C(20) 3.1497 ? . 46504
H(14) C(17) 3.3309 ? . 54602
H(15) Cl(2) 3.2673 ? . 55602
H(15) N(2) 3.5459 ? . 55602
H(15) C(15) 2.9979 ? . 55602
H(16) C(15) 3.5734 ? . 55602
H(16) C(17) 2.0175 ? . .
H(17) Cl(1) 3.0465 ? . 46404
H(17) C(17) 3.2217 ? . .
H(18) Cl(1) 3.0643 ? . 46404

loop_
_geom_torsion_atom_site_label_1
_geom_torsion_atom_site_label_2
_geom_torsion_atom_site_label_3
_geom_torsion_atom_site_label_4
_geom_torsion
_geom_torsion_publ_flag
_geom_torsion_site_symmetry_1
_geom_torsion_site_symmetry_2
_geom_torsion_site_symmetry_3
_geom_torsion_site_symmetry_4
Cl(1) Zn(1) N(1) C(8) 177.4(2) ? . . . .
Cl(1) Zn(1) N(1) C(9) -56.1(1) ? . . . .
Cl(1) Zn(1) N(1) C(10) 59.2(1) ? . . . .
Cl(2) Zn(1) N(1) C(8) -1.0(2) ? . . . .
Cl(2) Zn(1) N(1) C(9) 125.5(1) ? . . . .
Cl(2) Zn(1) N(1) C(10) -119.2(1) ? . . . .
N(2) Zn(1) N(1) C(8) -85.9(2) ? . . . .
N(2) Zn(1) N(1) C(9) 40.5(1) ? . . . .
N(2) Zn(1) N(1) C(10) 155.8(1) ? . . . .
N(3) Zn(1) N(1) C(8) 75.3(2) ? . . . .
N(3) Zn(1) N(1) C(9) -158.3(1) ? . . . .
N(3) Zn(1) N(1) C(10) -43.0(1) ? . . . .
Cl(1) Zn(1) N(2) C(11) 72.0(2) ? . . . .
Cl(1) Zn(1) N(2) C(15) -109.6(2) ? . . . .
Cl(2) Zn(1) N(2) C(11) -174.4(2) ? . . . .
Cl(2) Zn(1) N(2) C(15) 4.0(2) ? . . . .
N(1) Zn(1) N(2) C(11) -23.9(2) ? . . . .
N(1) Zn(1) N(2) C(15) 154.5(2) ? . . . .
N(3) Zn(1) N(2) C(11) -54.8(2) ? . . . .
N(3) Zn(1) N(2) C(15) 123.6(2) ? . . . .
Cl(1) Zn(1) N(3) C(16) -68.0(2) ? . . . .
Cl(1) Zn(1) N(3) C(20) 109.2(2) ? . . . .
Cl(2) Zn(1) N(3) C(16) 177.9(2) ? . . . .
Cl(2) Zn(1) N(3) C(20) -4.9(2) ? . . . .
N(1) Zn(1) N(3) C(16) 26.3(2) ? . . . .
N(1) Zn(1) N(3) C(20) -156.5(2) ? . . . .
N(2) Zn(1) N(3) C(16) 57.4(2) ? . . . .
N(2) Zn(1) N(3) C(20) -125.5(2) ? . . . .
Zn(1) N(1) C(8) C(4) 75.8(2) ? . . . .
C(9) N(1) C(8) C(4) -44.1(3) ? . . . .
C(10) N(1) C(8) C(4) -170.8(2) ? . . . .
Zn(1) N(1) C(9) C(11) -51.6(2) ? . . . .
C(8) N(1) C(9) C(11) 82.8(2) ? . . . .
C(10) N(1) C(9) C(11) -153.5(2) ? . . . .
Zn(1) N(1) C(10) C(16) 54.6(2) ? . . . .
C(8) N(1) C(10) C(16) -76.4(2) ? . . . .
C(9) N(1) C(10) C(16) 157.0(2) ? . . . .
Zn(1) N(2) C(11) C(9) 1.1(3) ? . . . .
Zn(1) N(2) C(11) C(12) 179.5(2) ? . . . .
C(15) N(2) C(11) C(9) -177.4(2) ? . . . .
C(15) N(2) C(11) C(12) 1.0(4) ? . . . .
Zn(1) N(2) C(15) C(14) -177.6(2) ? . . . .
C(11) N(2) C(15) C(14) 0.7(4) ? . . . .
Zn(1) N(3) C(16) C(10) -2.9(3) ? . . . .
Zn(1) N(3) C(16) C(17) 178.0(2) ? . . . .
C(20) N(3) C(16) C(10) 179.8(2) ? . . . .
C(20) N(3) C(16) C(17) 0.7(4) ? . . . .
Zn(1) N(3) C(20) C(19) -177.6(3) ? . . . .
C(16) N(3) C(20) C(19) -0.6(4) ? . . . .
C(1) C(2) C(3) C(4) -178.5(2) ? . . . .
C(2) C(3) C(4) C(5) -176.8(2) ? . . . .
C(2) C(3) C(4) C(8) 4.6(3) ? . . . .
C(3) C(4) C(5) C(6) 178.2(2) ? . . . .
C(8) C(4) C(5) C(6) -3.2(3) ? . . . .
C(3) C(4) C(8) N(1) 98.5(3) ? . . . .
C(5) C(4) C(8) N(1) -80.0(3) ? . . . .
C(4) C(5) C(6) C(7) 178.0(2) ? . . . .
N(1) C(9) C(11) N(2) 39.4(3) ? . . . .
N(1) C(9) C(11) C(12) -139.0(2) ? . . . .
N(1) C(10) C(16) N(3) -40.2(3) ? . . . .
N(1) C(10) C(16) C(17) 138.9(3) ? . . . .
N(2) C(11) C(12) C(13) -2.2(4) ? . . . .
C(9) C(11) C(12) C(13) 176.1(3) ? . . . .
C(11) C(12) C(13) C(14) 1.6(4) ? . . . .
C(12) C(13) C(14) C(15) 0.0(4) ? . . . .
C(13) C(14) C(15) N(2) -1.3(4) ? . . . .
N(3) C(16) C(17) C(18) -0.9(5) ? . . . .
C(10) C(16) C(17) C(18) -179.9(3) ? . . . .
C(16) C(17) C(18) C(19) 0.9(6) ? . . . .
C(17) C(18) C(19) C(20) -0.8(6) ? . . . .
C(18) C(19) C(20) N(3) 0.7(5) ? . . . .
